data_4112999
loop_
_publ_author_name
'Raymond Ziessel'
'Guillaume Pickaert'
'Franck Camerel'
'Bertrand Donnio'
'Daniel Guillon'
'Mich\`ele Cesario'
'Thierry Prang\'e'

_publ_section_title
;
 Tuning Organogels and Mesophases with Phenanthroline Ligands and Their
 Copper Complexes by Inter- to Intramolecular Hydrogen Bonds
;
_journal_name_full 'Journal of the American Chemical Society'
_journal_page_first 12403
_journal_page_last 12413
_journal_paper_doi 10.1021/ja047091a
_journal_volume 126
_journal_year 2004
_chemical_compound_source synthetic
_chemical_formula_structural 'Cu C80 H76 N8 O16, (Cl O4), 4(CH3 C N )'
_chemical_formula_sum 'C88 H84 Cl Cu N12 O20'
_chemical_formula_weight 1728.66
_chemical_name_common metallomesogen
_chemical_name_systematic
;
  ?
;
_space_group_IT_number 2
_symmetry_cell_setting triclinic
_symmetry_space_group_name_Hall '-P 1'
_symmetry_space_group_name_H-M 'P -1'
_atom_sites_solution_hydrogens geom
_atom_sites_solution_primary direct
_atom_sites_solution_secondary difmap
_audit_creation_method SHELXL
_cell_angle_alpha 79.50(5)
_cell_angle_beta 72.02(5)
_cell_angle_gamma 73.90(5)
_cell_formula_units_Z 2
_cell_length_a 15.890(3)
_cell_length_b 16.327(3)
_cell_length_c 17.777(3)
_cell_measurement_reflns_used 7059
_cell_measurement_temperature 450(2)
_cell_measurement_theta_max 27.95
_cell_measurement_theta_min 2.87
_cell_volume 4191(2)
_computing_cell_refinement 'DENZO-HKL (Otwinowski,1997)'
_computing_data_collection 'DENZO-HKL (Otwinowski,1997)'
_computing_data_reduction 'CCP4  (CCP4,1994)'
_computing_molecular_graphics 'R3M   (Riche,1983)  ORTEP (Johnson,1963)'
_computing_publication_material 'SHELXL-93  (Sheldrick,1993)'
_computing_structure_refinement 'SHELXL-93 (Sheldrick, 1993)'
_computing_structure_solution 'SHELXS-86 (Sheldrick, 1990)'
_diffrn_ambient_temperature 177(2)
_diffrn_measured_fraction_theta_full 0.937
_diffrn_measured_fraction_theta_max 0.937
_diffrn_measurement_device 'MAR345 image plate system'
_diffrn_measurement_method 'rotation method'
_diffrn_radiation_monochromator 'curvator miror Si  (III)'
_diffrn_radiation_source monochromatic
_diffrn_radiation_type synchrotron
_diffrn_radiation_wavelength 0.98200
_diffrn_reflns_av_R_equivalents 0.0000
_diffrn_reflns_av_sigmaI/netI 0.0354
_diffrn_reflns_limit_h_max 15
_diffrn_reflns_limit_h_min 0
_diffrn_reflns_limit_k_max 15
_diffrn_reflns_limit_k_min -14
_diffrn_reflns_limit_l_max 16
_diffrn_reflns_limit_l_min -15
_diffrn_reflns_number 7059
_diffrn_reflns_theta_full 27.95
_diffrn_reflns_theta_max 27.95
_diffrn_reflns_theta_min 2.87
_diffrn_standards_decay_% 0.0
_diffrn_standards_interval_count 0.05
_diffrn_standards_interval_time 60
_diffrn_standards_number 'all data (post refinement)'
_exptl_absorpt_coefficient_mu 0.373
_exptl_absorpt_correction_T_max 0
_exptl_absorpt_correction_T_min 0
_exptl_absorpt_correction_type none
_exptl_crystal_colour red
_exptl_crystal_density_diffrn 1.370
_exptl_crystal_description prism
_exptl_crystal_F_000 1804
_exptl_crystal_size_max 0.15
_exptl_crystal_size_mid 0.05
_exptl_crystal_size_min 0.05
_refine_diff_density_max 0.806
_refine_diff_density_min -0.677
_refine_diff_density_rms 0.101
_refine_ls_extinction_method none
_refine_ls_goodness_of_fit_all 1.089
_refine_ls_goodness_of_fit_ref 1.135
_refine_ls_hydrogen_treatment constr
_refine_ls_matrix_type full
_refine_ls_number_parameters 676
_refine_ls_number_reflns 7055
_refine_ls_number_restraints 0
_refine_ls_restrained_S_all 1.092
_refine_ls_restrained_S_obs 1.135
_refine_ls_R_factor_all 0.1121
_refine_ls_R_factor_gt 0.0992
_refine_ls_shift/esd_mean 0.013
_refine_ls_shift/su_max 0.105
_refine_ls_structure_factor_coef Fsqd
_refine_ls_weighting_details 'w=1/[\s^2^(Fo^2^)+(0.1482P)^2^+23.9877P] where P=(Fo^2^+2Fc^2^)/3'
_refine_ls_weighting_scheme calc
_refine_ls_wR_factor_all 0.2659
_refine_ls_wR_factor_ref 0.2417
_reflns_number_gt 5961
_reflns_number_total 7059
_reflns_threshold_expression >2sigma(I)
_cod_data_source_file ja047091asi20040527_101559.cif
_cod_data_source_block phenan/Cu(I)
_cod_depositor_comments
;
The following automatic conversions were performed:

'_refine_ls_weighting_scheme' value 'calc
w=1/[\s^2^(Fo^2^)+(0.1482P)^2^+23.9877P] where P=(Fo^2^+2Fc^2^)/3'
was changed to 'calc'. New tag '_refine_ls_weighting_details' was
created. The value of the new tag was set to
'w=1/[\s^2^(Fo^2^)+(0.1482P)^2^+23.9877P] where P=(Fo^2^+2Fc^2^)/3'.

Automatic conversion script
Id: cif_fix_values 3143 2015-03-26 13:38:13Z robertas 
;
_cod_database_code 4112999

loop_
_symmetry_equiv_pos_as_xyz
'x, y, z'
'-x, -y, -z'

loop_
_atom_site_aniso_label
_atom_site_aniso_U_11
_atom_site_aniso_U_22
_atom_site_aniso_U_33
_atom_site_aniso_U_23
_atom_site_aniso_U_13
_atom_site_aniso_U_12
Cu 0.0647(9) 0.0212(7) 0.0393(7) 0.0042(5) 0.0020(6) -0.0098(5)
N1A 0.060(5) 0.025(4) 0.024(4) 0.005(3) -0.007(4) -0.017(4)
N12A 0.055(5) 0.026(4) 0.038(4) 0.000(3) -0.005(4) -0.008(4)
O17A 0.066(4) 0.026(3) 0.045(4) 0.003(3) 0.000(3) -0.005(3)
O19A 0.071(5) 0.043(4) 0.076(5) -0.002(4) -0.015(4) -0.010(4)
N27A 0.070(5) 0.016(4) 0.040(5) 0.009(3) 0.013(4) -0.001(4)
O29A 0.094(6) 0.032(4) 0.058(4) 0.000(3) 0.028(4) -0.014(4)
O36A 0.134(7) 0.051(5) 0.073(5) 0.037(4) -0.022(5) -0.048(5)
O38A 0.080(5) 0.025(3) 0.082(5) -0.010(3) -0.028(4) 0.001(3)
N40A 0.056(5) 0.030(4) 0.028(4) 0.004(3) 0.000(4) -0.005(4)
O42A 0.061(4) 0.029(3) 0.032(3) 0.008(3) 0.009(3) -0.010(3)
O49A 0.095(5) 0.036(4) 0.054(4) 0.020(3) -0.026(4) -0.024(4)
O51A 0.071(5) 0.067(5) 0.058(4) 0.016(4) -0.009(4) -0.024(4)
N1B 0.059(5) 0.010(4) 0.038(4) 0.004(3) 0.008(4) 0.000(3)
N12B 0.049(5) 0.015(4) 0.030(4) 0.006(3) 0.014(4) -0.001(3)
O17B 0.062(4) 0.019(3) 0.024(3) 0.006(2) 0.013(3) -0.012(3)
O19B 0.066(4) 0.027(3) 0.031(3) 0.002(3) 0.009(3) -0.010(3)
N27B 0.083(6) 0.025(4) 0.023(4) 0.006(3) 0.006(4) -0.028(4)
O29B 0.078(5) 0.062(4) 0.048(4) -0.011(3) -0.002(4) -0.032(4)
O36B 0.190(19) 0.106(10) 0.135(10) -0.050(8) -0.060(11) 0.092(11)
O38B 0.154(9) 0.035(4) 0.082(6) 0.021(4) 0.017(6) -0.032(5)
N40B 0.062(5) 0.024(4) 0.032(4) -0.006(3) 0.013(4) -0.019(4)
O42B 0.068(4) 0.029(3) 0.031(3) -0.006(3) 0.003(3) -0.015(3)
O49B 0.077(5) 0.018(3) 0.085(5) -0.013(3) 0.011(4) -0.017(3)
O51B 0.074(5) 0.046(4) 0.053(4) -0.026(3) 0.038(4) -0.031(4)
Cl 0.105(2) 0.037(2) 0.077(2) -0.006(2) -0.005(2) -0.020(2)
O11 0.229(14) 0.153(11) 0.094(8) -0.058(8) -0.003(9) 0.055(10)
O12 0.144(8) 0.084(6) 0.092(6) 0.033(5) -0.024(6) -0.081(6)
O13 0.098(6) 0.080(6) 0.093(6) -0.022(5) -0.021(5) -0.034(5)
O14 0.168(9) 0.058(6) 0.086(6) 0.036(5) -0.036(6) -0.037(5)
NA 0.072(6) 0.041(5) 0.057(5) -0.006(4) 0.004(4) -0.027(5)
NB 0.104(8) 0.074(7) 0.058(6) -0.003(5) 0.030(6) 0.005(6)
NC 0.115(9) 0.092(8) 0.071(7) -0.009(6) -0.007(6) 0.011(7)
ND 0.091(9) 0.147(11) 0.071(7) 0.011(7) 0.018(7) -0.057(8)

loop_
_atom_site_label
_atom_site_type_symbol
_atom_site_fract_x
_atom_site_fract_y
_atom_site_fract_z
_atom_site_U_iso_or_equiv
_atom_site_thermal_displace_type
_atom_site_occupancy
_atom_site_calc_flag
_atom_site_refinement_flags
Cu Cu 0.22045(8) 0.67138(6) 0.57976(6) 0.0466(5) Uani 1 d .
N1A N 0.1385(5) 0.7907(4) 0.5879(4) 0.037(2) Uani 1 d .
C2A C 0.0599(6) 0.8168(5) 0.6426(5) 0.037(2) Uiso 1 d .
C3A C 0.0123(6) 0.9039(6) 0.6397(5) 0.044(2) Uiso 1 d .
H3A H -0.0423 0.9212 0.6779 0.053 Uiso 1 calc R
C4A C 0.0458(6) 0.9632(6) 0.5808(5) 0.047(2) Uiso 1 d .
H4A H 0.0154 1.0208 0.5809 0.056 Uiso 1 calc R
C5A C 0.1248(6) 0.9372(5) 0.5214(5) 0.041(2) Uiso 1 d .
C6A C 0.1655(6) 0.9918(6) 0.4534(5) 0.042(2) Uiso 1 d .
H6A H 0.1389 1.0503 0.4499 0.051 Uiso 1 calc R
C7A C 0.2388(6) 0.9621(6) 0.3962(5) 0.043(2) Uiso 1 d .
H7A H 0.2598 0.9996 0.3528 0.052 Uiso 1 calc R
C8A C 0.2863(6) 0.8735(5) 0.3999(5) 0.039(2) Uiso 1 d .
C9A C 0.3648(7) 0.8386(6) 0.3425(6) 0.052(3) Uiso 1 d .
H9A H 0.3885 0.8728 0.2973 0.063 Uiso 1 calc R
C10A C 0.4067(7) 0.7531(6) 0.3534(5) 0.049(2) Uiso 1 d .
H10A H 0.4596 0.7294 0.3161 0.058 Uiso 1 calc R
C11A C 0.3691(6) 0.7015(6) 0.4215(5) 0.041(2) Uiso 1 d .
N12A N 0.2938(5) 0.7319(4) 0.4775(4) 0.042(2) Uani 1 d .
C13A C 0.2520(6) 0.8169(5) 0.4668(5) 0.036(2) Uiso 1 d .
C14A C 0.1706(6) 0.8483(5) 0.5274(5) 0.037(2) Uiso 1 d .
C15A C 0.0240(6) 0.7499(5) 0.7047(5) 0.043(2) Uiso 1 d .
H151 H 0.0054 0.7126 0.6803 0.052 Uiso 1 calc R
H152 H -0.0272 0.7773 0.7445 0.052 Uiso 1 calc R
H153 H 0.0709 0.7171 0.7290 0.052 Uiso 1 calc R
C16A C 0.4165(7) 0.6085(6) 0.4371(6) 0.054(3) Uiso 1 d .
H161 H 0.4815 0.5996 0.4121 0.064 Uiso 1 calc R
H162 H 0.4069 0.5919 0.4938 0.064 Uiso 1 calc R
O17A O 0.3766(4) 0.5579(3) 0.4029(3) 0.052(2) Uani 1 d .
C18A C 0.4074(7) 0.4710(7) 0.4177(6) 0.053(3) Uiso 1 d .
O19A O 0.4651(5) 0.4406(4) 0.4528(4) 0.066(2) Uani 1 d .
C20A C 0.3611(6) 0.4228(6) 0.3884(5) 0.044(2) Uiso 1 d .
C21A C 0.3791(6) 0.3316(6) 0.4079(5) 0.049(2) Uiso 1 d .
H21A H 0.4216 0.3041 0.4360 0.059 Uiso 1 calc R
C22A C 0.3334(6) 0.2855(6) 0.3849(5) 0.047(2) Uiso 1 d .
C23A C 0.2700(6) 0.3210(6) 0.3422(5) 0.043(2) Uiso 1 d .
C24A C 0.2522(6) 0.4134(6) 0.3228(5) 0.042(2) Uiso 1 d .
C25A C 0.2993(6) 0.4587(6) 0.3465(5) 0.043(2) Uiso 1 d .
H25A H 0.2880 0.5177 0.3329 0.052 Uiso 1 calc R
C26A C 0.2240(7) 0.2676(6) 0.3148(6) 0.060(3) Uiso 1 d .
H261 H 0.2052 0.2974 0.2687 0.072 Uiso 1 calc R
H262 H 0.1716 0.2573 0.3566 0.072 Uiso 1 calc R
H263 H 0.2657 0.2138 0.3016 0.072 Uiso 1 calc R
N27A N 0.3556(5) 0.1927(4) 0.4058(4) 0.052(2) Uani 1 d .
H27A H 0.4004 0.1616 0.3741 0.063 Uiso 1 calc R
C28A C 0.3092(6) 0.1546(6) 0.4722(5) 0.040(2) Uiso 1 d .
O29A O 0.2394(5) 0.1951(4) 0.5162(4) 0.074(2) Uani 1 d .
C30A C 0.3444(6) 0.0594(5) 0.4913(5) 0.037(2) Uiso 1 d .
C31A C 0.2964(6) 0.0226(5) 0.5618(5) 0.042(2) Uiso 1 d .
H31A H 0.2453 0.0552 0.5947 0.051 Uiso 1 calc R
C32A C 0.3275(7) -0.0669(6) 0.5830(6) 0.057(3) Uiso 1 d .
C33A C 0.4020(7) -0.1129(7) 0.5335(6) 0.057(3) Uiso 1 d .
H33A H 0.4219 -0.1711 0.5482 0.068 Uiso 1 calc R
C34A C 0.4492(6) -0.0768(6) 0.4625(5) 0.047(2) Uiso 1 d .
C35A C 0.4205(6) 0.0122(5) 0.4403(5) 0.041(2) Uiso 1 d .
H35A H 0.4516 0.0384 0.3929 0.049 Uiso 1 calc R
O36A O 0.2825(6) -0.1093(5) 0.6514(5) 0.088(3) Uani 1 d .
C37A C 0.2070(9) -0.0615(9) 0.7055(8) 0.092(4) Uiso 1 d .
H371 H 0.1870 -0.0985 0.7524 0.111 Uiso 1 calc R
H372 H 0.1583 -0.0376 0.6809 0.111 Uiso 1 calc R
H373 H 0.2247 -0.0161 0.7197 0.111 Uiso 1 calc R
O38A O 0.5223(5) -0.1294(4) 0.4168(4) 0.063(2) Uani 1 d .
C39A C 0.5687(7) -0.0943(7) 0.3419(6) 0.058(3) Uiso 1 d .
H391 H 0.6174 -0.1384 0.3160 0.070 Uiso 1 calc R
H392 H 0.5932 -0.0496 0.3491 0.070 Uiso 1 calc R
H393 H 0.5271 -0.0711 0.3098 0.070 Uiso 1 calc R
N40A N 0.1916(5) 0.4570(4) 0.2765(4) 0.043(2) Uani 1 d .
H40A H 0.2141 0.4828 0.2310 0.052 Uiso 1 calc R
C41A C 0.1005(6) 0.4615(5) 0.2982(5) 0.038(2) Uiso 1 d .
O42A O 0.0631(4) 0.4174(3) 0.3563(3) 0.047(2) Uani 1 d .
C43A C 0.0490(6) 0.5218(5) 0.2436(5) 0.035(2) Uiso 1 d .
C44A C 0.0768(6) 0.5975(5) 0.2022(5) 0.040(2) Uiso 1 d .
H44A H 0.1260 0.6126 0.2093 0.048 Uiso 1 calc R
C45A C 0.0274(6) 0.6481(6) 0.1507(5) 0.043(2) Uiso 1 d .
C46A C -0.0456(6) 0.6274(6) 0.1389(5) 0.048(2) Uiso 1 d .
H46A H -0.0769 0.6622 0.1038 0.057 Uiso 1 calc R
C47A C -0.0720(7) 0.5530(6) 0.1809(5) 0.048(2) Uiso 1 d .
C48A C -0.0237(6) 0.5024(6) 0.2329(5) 0.046(2) Uiso 1 d .
H48A H -0.0419 0.4536 0.2613 0.055 Uiso 1 calc R
O49A O 0.0489(5) 0.7230(4) 0.1067(4) 0.062(2) Uani 1 d .
C50A C 0.1257(7) 0.7480(6) 0.1144(6) 0.057(3) Uiso 1 d .
H501 H 0.1339 0.7993 0.0798 0.068 Uiso 1 calc R
H502 H 0.1795 0.7029 0.1003 0.068 Uiso 1 calc R
H503 H 0.1149 0.7584 0.1685 0.068 Uiso 1 calc R
O51A O -0.1427(5) 0.5262(4) 0.1731(4) 0.069(2) Uani 1 d .
C52A C -0.1911(8) 0.5768(8) 0.1176(7) 0.078(3) Uiso 1 d .
H521 H -0.2368 0.5499 0.1156 0.093 Uiso 1 calc R
H522 H -0.1493 0.5814 0.0658 0.093 Uiso 1 calc R
H523 H -0.2196 0.6330 0.1344 0.093 Uiso 1 calc R
N1B N 0.2892(5) 0.5848(4) 0.6518(4) 0.043(2) Uani 1 d .
C2B C 0.3405(6) 0.5951(6) 0.6946(5) 0.041(2) Uiso 1 d .
C3B C 0.3882(6) 0.5256(6) 0.7365(5) 0.046(2) Uiso 1 d .
H3B H 0.4217 0.5351 0.7674 0.055 Uiso 1 calc R
C4B C 0.3847(6) 0.4432(6) 0.7315(5) 0.048(2) Uiso 1 d .
H4B H 0.4160 0.3969 0.7590 0.058 Uiso 1 calc R
C5B C 0.3347(6) 0.4296(6) 0.6856(5) 0.042(2) Uiso 1 d .
C6B C 0.3281(6) 0.3452(6) 0.6742(5) 0.050(3) Uiso 1 d .
H6B H 0.3592 0.2964 0.6992 0.060 Uiso 1 calc R
C7B C 0.2794(6) 0.3368(6) 0.6294(5) 0.050(2) Uiso 1 d .
H7B H 0.2796 0.2817 0.6222 0.060 Uiso 1 calc R
C8B C 0.2245(6) 0.4097(5) 0.5902(5) 0.039(2) Uiso 1 d .
C9B C 0.1715(6) 0.4038(6) 0.5444(5) 0.047(2) Uiso 1 d .
H9B H 0.1700 0.3502 0.5345 0.056 Uiso 1 calc R
C10B C 0.1203(6) 0.4772(5) 0.5129(5) 0.042(2) Uiso 1 d .
H10B H 0.0828 0.4734 0.4831 0.051 Uiso 1 calc R
C11B C 0.1254(6) 0.5588(5) 0.5266(5) 0.036(2) Uiso 1 d .
N12B N 0.1802(5) 0.5657(4) 0.5670(4) 0.040(2) Uani 1 d .
C13B C 0.2296(6) 0.4923(5) 0.6001(5) 0.036(2) Uiso 1 d .
C14B C 0.2847(6) 0.5019(6) 0.6463(5) 0.043(2) Uiso 1 d .
C15B C 0.3474(7) 0.6845(6) 0.6948(6) 0.059(3) Uiso 1 d .
H154 H 0.3904 0.7003 0.6466 0.071 Uiso 1 calc R
H155 H 0.3675 0.6874 0.7397 0.071 Uiso 1 calc R
H156 H 0.2889 0.7231 0.6981 0.071 Uiso 1 calc R
C16B C 0.0697(6) 0.6408(5) 0.4966(5) 0.037(2) Uiso 1 d .
H163 H 0.0160 0.6309 0.4883 0.044 Uiso 1 calc R
H164 H 0.0505 0.6823 0.5348 0.044 Uiso 1 calc R
O17B O 0.1266(4) 0.6726(3) 0.4217(3) 0.041(2) Uani 1 d .
C18B C 0.1010(6) 0.7567(6) 0.3976(5) 0.034(2) Uiso 1 d .
O19B O 0.0345(4) 0.8052(3) 0.4341(3) 0.047(2) Uani 1 d .
C20B C 0.1616(6) 0.7811(5) 0.3189(5) 0.037(2) Uiso 1 d .
C21B C 0.1410(6) 0.8641(5) 0.2816(5) 0.036(2) Uiso 1 d .
H21B H 0.0905 0.9043 0.3065 0.043 Uiso 1 calc R
C22B C 0.1967(6) 0.8872(5) 0.2063(5) 0.037(2) Uiso 1 d .
C23B C 0.2743(6) 0.8293(5) 0.1677(5) 0.040(2) Uiso 1 d .
C24B C 0.2963(6) 0.7469(5) 0.2090(5) 0.036(2) Uiso 1 d .
C25B C 0.2419(6) 0.7233(5) 0.2829(5) 0.038(2) Uiso 1 d .
H25B H 0.2585 0.6690 0.3087 0.045 Uiso 1 calc R
C26B C 0.3306(6) 0.8511(6) 0.0847(5) 0.046(2) Uiso 1 d .
H264 H 0.3584 0.7998 0.0586 0.055 Uiso 1 calc R
H265 H 0.3771 0.8766 0.0873 0.055 Uiso 1 calc R
H266 H 0.2921 0.8907 0.0552 0.055 Uiso 1 calc R
N27B N 0.1693(6) 0.9735(4) 0.1698(4) 0.047(2) Uani 1 d .
H27B H 0.2099 1.0028 0.1497 0.056 Uiso 1 calc R
C28B C 0.0821(7) 1.0107(6) 0.1655(5) 0.046(2) Uiso 1 d .
O29B O 0.0219(5) 0.9717(4) 0.1895(4) 0.062(2) Uani 1 d .
C30B C 0.0649(6) 1.1035(6) 0.1334(5) 0.049(2) Uiso 1 d .
C31B C -0.0236(8) 1.1397(7) 0.1308(6) 0.065(3) Uiso 1 d .
H31B H -0.0667 1.1069 0.1457 0.079 Uiso 1 calc R
C32B C -0.0469(10) 1.2272(9) 0.1050(8) 0.087(4) Uiso 1 d .
C33B C 0.0126(8) 1.2736(8) 0.0817(7) 0.079(3) Uiso 1 d .
H33B H -0.0059 1.3313 0.0645 0.094 Uiso 1 calc R
C34B C 0.1032(8) 1.2400(7) 0.0816(7) 0.068(3) Uiso 1 d .
C35B C 0.1280(7) 1.1516(6) 0.1089(6) 0.054(3) Uiso 1 d .
H35B H 0.1878 1.1264 0.1101 0.065 Uiso 1 calc R
O36B O -0.1566(12) 1.2473(9) 0.1144(8) 0.203(8) Uani 1 d .
C37B C -0.1554(19) 1.3106(17) 0.0985(16) 0.195(11) Uiso 1 d .
H374 H -0.2147 1.3434 0.0952 0.234 Uiso 1 calc R
H375 H -0.1119 1.3167 0.0477 0.234 Uiso 1 calc R
H376 H -0.1384 1.3311 0.1377 0.234 Uiso 1 calc R
O38B O 0.1615(7) 1.2926(4) 0.0566(5) 0.104(3) Uani 1 d .
C39B C 0.2514(10) 1.2600(9) 0.0662(9) 0.093(4) Uiso 1 d .
H394 H 0.2846 1.3041 0.0477 0.124 Uiso 1 calc R
H395 H 0.2823 1.2120 0.0360 0.124 Uiso 1 calc R
H396 H 0.2478 1.2421 0.1214 0.124 Uiso 1 calc R
N40B N 0.3764(5) 0.6862(4) 0.1730(4) 0.044(2) Uani 1 d .
H40B H 0.4278 0.7003 0.1582 0.052 Uiso 1 calc R
C41B C 0.3745(6) 0.6066(6) 0.1613(5) 0.043(2) Uiso 1 d .
O42B O 0.3003(4) 0.5849(3) 0.1792(3) 0.046(2) Uani 1 d .
C43B C 0.4619(6) 0.5485(5) 0.1226(5) 0.040(2) Uiso 1 d .
C44B C 0.4615(6) 0.4619(6) 0.1272(5) 0.046(2) Uiso 1 d .
H44B H 0.4096 0.4429 0.1563 0.055 Uiso 1 calc R
C45B C 0.5383(7) 0.4048(6) 0.0884(6) 0.053(3) Uiso 1 d .
C46B C 0.6177(7) 0.4332(6) 0.0456(5) 0.049(2) Uiso 1 d .
H46B H 0.6694 0.3950 0.0195 0.059 Uiso 1 calc R
C47B C 0.6183(6) 0.5186(6) 0.0426(5) 0.046(2) Uiso 1 d .
C48B C 0.5403(6) 0.5768(6) 0.0808(5) 0.046(2) Uiso 1 d .
H48B H 0.5408 0.6341 0.0782 0.056 Uiso 1 calc R
O49B O 0.5447(5) 0.3200(4) 0.0867(4) 0.065(2) Uani 1 d .
C50B C 0.4601(8) 0.2917(7) 0.1206(7) 0.073(3) Uiso 1 d .
H504 H 0.4700 0.2336 0.1105 0.088 Uiso 1 calc R
H505 H 0.4142 0.3279 0.0968 0.088 Uiso 1 calc R
H506 H 0.4404 0.2952 0.1770 0.088 Uiso 1 calc R
O51B O 0.6901(5) 0.5542(4) 0.0010(4) 0.064(2) Uani 1 d .
C52B C 0.7680(8) 0.5005(7) -0.0468(7) 0.079(3) Uiso 1 d .
H524 H 0.7984 0.4577 -0.0130 0.095 Uiso 1 calc R
H525 H 0.8089 0.5347 -0.0795 0.095 Uiso 1 calc R
H526 H 0.7491 0.4731 -0.0801 0.095 Uiso 1 calc R
Cl Cl 0.3947(2) 1.0530(2) 0.1480(2) 0.0773(10) Uani 1 d .
O11 O 0.3393(10) 1.1026(8) 0.2015(7) 0.183(6) Uani 1 d .
O12 O 0.4652(7) 1.0893(5) 0.0931(5) 0.103(3) Uani 1 d .
O13 O 0.3382(6) 1.0407(5) 0.0967(5) 0.087(2) Uani 1 d .
O14 O 0.4323(7) 0.9717(5) 0.1838(5) 0.107(3) Uani 1 d .
NA N 0.5425(6) 0.7620(5) 0.1504(5) 0.059(2) Uani 1 d .
CA C 0.5820(8) 0.8130(8) 0.1302(7) 0.065(3) Uiso 1 d .
MEA C 0.6355(9) 0.8821(9) 0.1043(8) 0.097(4) Uiso 1 d .
HA1 H 0.6256 0.9134 0.0553 0.128 Uiso 1 calc R
HA2 H 0.6992 0.8560 0.0968 0.128 Uiso 1 calc R
HA3 H 0.6154 0.9207 0.1446 0.128 Uiso 1 calc R
NB N 0.5325(7) 0.1452(6) 0.2842(6) 0.097(4) Uani 1 d .
CB C 0.5817(9) 0.1282(8) 0.2266(8) 0.078(3) Uiso 1 d .
MEB C 0.6473(11) 0.1061(11) 0.1483(10) 0.128(5) Uiso 1 d .
HB1 H 0.6743 0.1534 0.1231 0.169 Uiso 1 calc R
HB2 H 0.6157 0.0942 0.1150 0.169 Uiso 1 calc R
HB3 H 0.6941 0.0564 0.1566 0.169 Uiso 1 calc R
NC N 0.8441(8) 1.0525(7) 0.0214(6) 0.105(4) Uani 1 d .
CC C 0.8822(8) 0.9869(8) 0.0422(7) 0.066(3) Uiso 1 d .
MEC C 0.9359(7) 0.9048(7) 0.0688(6) 0.068(3) Uiso 1 d .
HC1 H 0.9872 0.8847 0.0254 0.081 Uiso 1 calc R
HC2 H 0.8989 0.8638 0.0867 0.081 Uiso 1 calc R
HC3 H 0.9571 0.9119 0.1117 0.081 Uiso 1 calc R
ND N 0.7902(8) 0.8397(8) 0.2328(7) 0.109(4) Uani 1 d .
CD C 0.8459(10) 0.8218(9) 0.2656(8) 0.084(4) Uiso 1 d .
MED C 0.9133(8) 0.8001(7) 0.3045(7) 0.072(3) Uiso 1 d .
HD1 H 0.9427 0.7404 0.3018 0.087 Uiso 1 calc R
HD2 H 0.8867 0.8109 0.3592 0.087 Uiso 1 calc R
HD3 H 0.9573 0.8338 0.2796 0.087 Uiso 1 calc R

loop_
_atom_type_symbol
_atom_type_description
_atom_type_scat_dispersion_real
_atom_type_scat_dispersion_imag
_atom_type_scat_source
C C 0.0033 0.0016 'International Tables Vol C Tables 4.2.6.8 and 6.1.1.4'
N N 0.0061 0.0033 'International Tables Vol C Tables 4.2.6.8 and 6.1.1.4'
O O 0.0106 0.0060 'International Tables Vol C Tables 4.2.6.8 and 6.1.1.4'
H H 0.0000 0.0000 'International Tables Vol C Tables 4.2.6.8 and 6.1.1.4'
Cu Cu 0.3201 1.2651 'International Tables Vol C Tables 4.2.6.8 and 6.1.1.4'
Cl Cl 0.1484 0.1585 'International Tables Vol C Tables 4.2.6.8 and 6.1.1.4'

loop_
_geom_angle_atom_site_label_1
_geom_angle_atom_site_label_2
_geom_angle_atom_site_label_3
_geom_angle
N1A Cu N1B 135.3(3)
N1A Cu N12B 124.1(3)
N1B Cu N12B 83.2(3)
N1A Cu N12A 82.0(3)
N1B Cu N12A 119.1(3)
N12B Cu N12A 117.2(3)
C2A N1A C14A 119.4(7)
C2A N1A Cu 128.3(5)
C14A N1A Cu 112.3(5)
N1A C2A C3A 120.4(7)
N1A C2A C15A 117.4(7)
C3A C2A C15A 122.1(8)
C4A C3A C2A 120.7(8)
C3A C4A C5A 120.0(9)
C4A C5A C14A 117.0(8)
C4A C5A C6A 126.0(8)
C14A C5A C6A 117.0(8)
C7A C6A C5A 123.1(8)
C6A C7A C8A 121.5(8)
C9A C8A C13A 117.5(8)
C9A C8A C7A 124.2(8)
C13A C8A C7A 118.2(8)
C10A C9A C8A 119.3(9)
C9A C10A C11A 119.7(9)
N12A C11A C10A 122.9(8)
N12A C11A C16A 116.2(8)
C10A C11A C16A 120.8(8)
C11A N12A C13A 117.4(7)
C11A N12A Cu 131.4(6)
C13A N12A Cu 111.1(5)
N12A C13A C8A 123.0(7)
N12A C13A C14A 116.6(7)
C8A C13A C14A 120.4(8)
N1A C14A C5A 122.3(7)
N1A C14A C13A 117.9(7)
C5A C14A C13A 119.8(7)
O17A C16A C11A 106.5(7)
C18A O17A C16A 113.8(7)
O19A C18A O17A 121.7(9)
O19A C18A C20A 125.9(10)
O17A C18A C20A 112.3(10)
C25A C20A C21A 117.4(8)
C25A C20A C18A 124.4(9)
C21A C20A C18A 118.2(9)
C22A C21A C20A 119.4(9)
C21A C22A C23A 124.1(9)
C21A C22A N27A 116.7(9)
C23A C22A N27A 119.3(8)
C22A C23A C24A 116.1(8)
C22A C23A C26A 122.5(8)
C24A C23A C26A 121.4(8)
C25A C24A N40A 119.5(8)
C25A C24A C23A 118.9(9)
N40A C24A C23A 121.5(7)
C20A C25A C24A 124.1(9)
C28A N27A C22A 122.5(7)
O29A C28A N27A 121.4(8)
O29A C28A C30A 121.1(8)
N27A C28A C30A 117.5(8)
C31A C30A C35A 122.4(8)
C31A C30A C28A 115.9(8)
C35A C30A C28A 121.7(8)
C30A C31A C32A 118.1(8)
C33A C32A O36A 118.4(9)
C33A C32A C31A 119.6(9)
O36A C32A C31A 122.0(9)
C32A C33A C34A 122.5(10)
O38A C34A C33A 117.6(8)
O38A C34A C35A 123.2(8)
C33A C34A C35A 119.2(9)
C30A C35A C34A 118.2(8)
C32A O36A C37A 119.1(9)
C34A O38A C39A 118.3(7)
C41A N40A C24A 125.3(7)
O42A C41A N40A 122.9(8)
O42A C41A C43A 122.2(7)
N40A C41A C43A 114.8(7)
C48A C43A C44A 119.8(8)
C48A C43A C41A 119.0(8)
C44A C43A C41A 121.2(7)
C45A C44A C43A 117.4(8)
C46A C45A C44A 122.6(8)
C46A C45A O49A 115.0(8)
C44A C45A O49A 122.4(8)
C45A C46A C47A 118.8(8)
O51A C47A C48A 117.3(8)
O51A C47A C46A 123.5(8)
C48A C47A C46A 119.1(8)
C43A C48A C47A 122.2(9)
C45A O49A C50A 118.3(7)
C47A O51A C52A 117.6(8)
C2B N1B C14B 118.9(7)
C2B N1B Cu 130.8(6)
C14B N1B Cu 110.0(6)
N1B C2B C3B 122.4(8)
N1B C2B C15B 116.9(8)
C3B C2B C15B 120.7(8)
C4B C3B C2B 119.4(8)
C3B C4B C5B 120.0(8)
C4B C5B C14B 118.9(8)
C4B C5B C6B 124.7(8)
C14B C5B C6B 116.4(8)
C7B C6B C5B 121.6(9)
C6B C7B C8B 123.5(9)
C9B C8B C13B 118.5(8)
C9B C8B C7B 125.4(8)
C13B C8B C7B 116.1(7)
C8B C9B C10B 120.1(9)
C9B C10B C11B 119.3(8)
N12B C11B C10B 121.3(7)
N12B C11B C16B 116.4(7)
C10B C11B C16B 122.3(8)
C11B N12B C13B 119.3(7)
C11B N12B Cu 130.6(5)
C13B N12B Cu 109.7(6)
N12B C13B C8B 121.4(7)
N12B C13B C14B 117.9(7)
C8B C13B C14B 120.7(7)
N1B C14B C13B 118.0(7)
N1B C14B C5B 120.4(8)
C13B C14B C5B 121.6(8)
O17B C16B C11B 107.5(6)
C18B O17B C16B 116.5(6)
O19B C18B O17B 123.7(7)
O19B C18B C20B 124.5(8)
O17B C18B C20B 111.7(7)
C21B C20B C25B 118.9(8)
C21B C20B C18B 119.6(7)
C25B C20B C18B 121.4(7)
C20B C21B C22B 120.0(8)
C23B C22B C21B 121.8(8)
C23B C22B N27B 121.1(7)
C21B C22B N27B 117.1(7)
C22B C23B C24B 116.8(8)
C22B C23B C26B 122.3(8)
C24B C23B C26B 120.8(8)
C25B C24B C23B 121.9(8)
C25B C24B N40B 119.1(7)
C23B C24B N40B 119.0(7)
C24B C25B C20B 120.3(8)
C28B N27B C22B 123.4(7)
O29B C28B N27B 122.0(9)
O29B C28B C30B 122.5(10)
N27B C28B C30B 115.4(8)
C35B C30B C31B 120.3(9)
C35B C30B C28B 125.4(9)
C31B C30B C28B 114.2(9)
C30B C31B C32B 118.1(11)
C33B C32B C31B 122.0(14)
C33B C32B O36B 134.0(13)
C31B C32B O36B 104.0(11)
C32B C33B C34B 122.3(13)
O38B C34B C33B 118.9(11)
O38B C34B C35B 124.5(11)
C33B C34B C35B 116.7(11)
C30B C35B C34B 120.6(10)
C37B O36B C32B 87.5(25)
C34B O38B C39B 118.1(9)
C41B N40B C24B 122.5(7)
O42B C41B N40B 120.5(8)
O42B C41B C43B 121.2(8)
N40B C41B C43B 118.2(8)
C48B C43B C44B 120.1(8)
C48B C43B C41B 123.3(8)
C44B C43B C41B 116.5(8)
C45B C44B C43B 120.0(8)
O49B C45B C44B 125.1(8)
O49B C45B C46B 114.8(8)
C44B C45B C46B 120.1(9)
C47B C46B C45B 119.6(9)
O51B C47B C46B 124.9(8)
O51B C47B C48B 114.5(8)
C46B C47B C48B 120.5(9)
C43B C48B C47B 119.7(8)
C45B O49B C50B 115.8(7)
C47B O51B C52B 117.4(7)
O11 Cl O14 111.3(7)
O11 Cl O12 114.5(8)
O14 Cl O12 110.4(6)
O11 Cl O13 106.9(8)
O14 Cl O13 108.8(5)
O12 Cl O13 104.6(5)
NA CA MEA 179.0(12)
NB CB MEB 179.3(13)
NC CC MEC 176.4(14)
ND CD MED 179.6(15)

loop_
_geom_bond_atom_site_label_1
_geom_bond_atom_site_label_2
_geom_bond_distance
Cu N1A 2.023(7)
Cu N1B 2.044(7)
Cu N12B 2.070(7)
Cu N12A 2.077(7)
N1A C2A 1.339(11)
N1A C14A 1.363(10)
C2A C3A 1.412(12)
C2A C15A 1.501(12)
C3A C4A 1.374(12)
C4A C5A 1.386(12)
C5A C14A 1.432(12)
C5A C6A 1.456(12)
C6A C7A 1.326(12)
C7A C8A 1.436(12)
C8A C9A 1.398(13)
C8A C13A 1.429(12)
C9A C10A 1.377(13)
C10A C11A 1.412(12)
C11A N12A 1.337(11)
C11A C16A 1.513(13)
N12A C13A 1.368(11)
C13A C14A 1.439(12)
C16A O17A 1.472(11)
O17A C18A 1.370(12)
C18A O19A 1.210(11)
C18A C20A 1.464(14)
C20A C25A 1.355(12)
C20A C21A 1.433(12)
C21A C22A 1.364(13)
C22A C23A 1.382(12)
C22A N27A 1.462(11)
C23A C24A 1.451(12)
C23A C26A 1.505(13)
C24A C25A 1.379(12)
C24A N40A 1.417(11)
N27A C28A 1.332(11)
C28A O29A 1.234(10)
C28A C30A 1.511(12)
C30A C31A 1.380(11)
C30A C35A 1.392(12)
C31A C32A 1.427(13)
C32A C33A 1.357(13)
C32A O36A 1.378(12)
C33A C34A 1.377(13)
C34A O38A 1.366(11)
C34A C35A 1.418(12)
O36A C37A 1.419(14)
O38A C39A 1.412(11)
N40A C41A 1.363(11)
C41A O42A 1.235(10)
C41A C43A 1.508(12)
C43A C48A 1.353(12)
C43A C44A 1.427(11)
C44A C45A 1.395(12)
C45A C46A 1.377(12)
C45A O49A 1.394(10)
C46A C47A 1.403(12)
C47A O51A 1.366(11)
C47A C48A 1.391(13)
O49A C50A 1.441(11)
O51A C52A 1.436(13)
N1B C2B 1.334(11)
N1B C14B 1.398(11)
C2B C3B 1.407(12)
C2B C15B 1.495(13)
C3B C4B 1.382(12)
C4B C5B 1.382(12)
C5B C14B 1.425(12)
C5B C6B 1.465(12)
C6B C7B 1.317(12)
C7B C8B 1.469(13)
C8B C9B 1.372(12)
C8B C13B 1.418(12)
C9B C10B 1.381(12)
C10B C11B 1.425(12)
C11B N12B 1.326(11)
C11B C16B 1.494(12)
N12B C13B 1.381(11)
C13B C14B 1.426(12)
C16B O17B 1.458(9)
O17B C18B 1.348(10)
C18B O19B 1.210(10)
C18B C20B 1.490(12)
C20B C21B 1.394(12)
C20B C25B 1.405(12)
C21B C22B 1.409(11)
C22B C23B 1.397(12)
C22B N27B 1.449(11)
C23B C24B 1.417(12)
C23B C26B 1.509(12)
C24B C25B 1.386(11)
C24B N40B 1.429(11)
N27B C28B 1.369(12)
C28B O29B 1.221(11)
C28B C30B 1.499(13)
C30B C35B 1.361(13)
C30B C31B 1.378(13)
C31B C32B 1.40(2)
C32B C33B 1.30(2)
C32B O36B 1.64(2)
C33B C34B 1.39(2)
C34B O38B 1.356(13)
C34B C35B 1.422(14)
O36B C37B 1.03(2)
O38B C39B 1.43(2)
N40B C41B 1.362(11)
C41B O42B 1.257(10)
C41B C43B 1.490(13)
C43B C48B 1.392(12)
C43B C44B 1.403(12)
C44B C45B 1.386(13)
C45B O49B 1.365(11)
C45B C46B 1.411(13)
C46B C47B 1.387(12)
C47B O51B 1.370(11)
C47B C48B 1.402(13)
O49B C50B 1.459(12)
O51B C52B 1.429(13)
Cl O11 1.305(10)
Cl O14 1.417(8)
Cl O12 1.429(8)
Cl O13 1.533(8)
NA CA 1.122(12)
CA MEA 1.52(2)
NB CB 1.107(14)
CB MEB 1.49(2)
NC CC 1.133(14)
CC MEC 1.46(2)
ND CD 1.15(2)
CD MED 1.38(2)
